data_2208327
loop_
_publ_author_name
'Bobev, Svilen'
'Bauer, Eric D.'
'Sarrao, John L.'

_publ_section_title
;
 Ta~1.40(1)~Mn~4.60(1)~Si~5~: distribution of the Ta and Mn atoms
;
_journal_coeditor_code HB2007
_journal_issue 3
_journal_name_full 'Acta Crystallographica Section E'
_journal_page_first i69
_journal_page_last i71
_journal_paper_doi 10.1107/S1600536806005873
_journal_volume 62
_journal_year 2006
_chemical_formula_moiety 'Mn4.60 Si5 Ta1.40'
_chemical_formula_sum 'Mn4.6 Si5 Ta1.4'
_chemical_formula_weight 646.50
_chemical_name_systematic
;
 ?
;
_space_group_IT_number 72
_symmetry_cell_setting orthorhombic
_symmetry_space_group_name_Hall '-I 2 2c'
_symmetry_space_group_name_H-M 'I b a m'
_atom_sites_solution_primary direct
_atom_sites_solution_secondary difmap
_audit_creation_method SHELXL-97
_cell_angle_alpha 90.00
_cell_angle_beta 90.00
_cell_angle_gamma 90.00
_cell_formula_units_Z 4
_cell_length_a 15.5206(19)
_cell_length_b 7.3856(9)
_cell_length_c 4.8852(6)
_cell_measurement_reflns_used 2157
_cell_measurement_temperature 100(2)
_cell_measurement_theta_max 28.7
_cell_measurement_theta_min 2.6
_cell_volume 559.99(12)
_computing_cell_refinement 'SAINT (Bruker, 2002)'
_computing_data_collection 'SMART (Bruker, 2002)'
_computing_data_reduction SAINT
_computing_molecular_graphics 'XP in SHELXTL'
_computing_publication_material SHELXL-97
_computing_structure_refinement 'SHELXTL (Sheldrick, 2001)'
_computing_structure_solution 'SHELXTL (Sheldrick, 2001)'
_diffrn_ambient_temperature 100(2)
_diffrn_detector_area_resol_mean 8.3
_diffrn_measured_fraction_theta_full 1.000
_diffrn_measured_fraction_theta_max 1.000
_diffrn_measurement_device_type 'Bruker SMART APEX'
_diffrn_measurement_method \w
_diffrn_radiation_monochromator graphite
_diffrn_radiation_source 'fine-focus sealed tube'
_diffrn_radiation_type MoK\a
_diffrn_radiation_wavelength 0.71073
_diffrn_reflns_av_R_equivalents 0.0347
_diffrn_reflns_av_sigmaI/netI 0.0252
_diffrn_reflns_limit_h_max 15
_diffrn_reflns_limit_h_min -20
_diffrn_reflns_limit_k_max 9
_diffrn_reflns_limit_k_min -9
_diffrn_reflns_limit_l_max 6
_diffrn_reflns_limit_l_min -5
_diffrn_reflns_number 2157
_diffrn_reflns_theta_full 28.70
_diffrn_reflns_theta_max 28.70
_diffrn_reflns_theta_min 2.62
_diffrn_standards_decay_% 0
_diffrn_standards_interval_count 0
_diffrn_standards_number 0
_exptl_absorpt_coefficient_mu 38.231
_exptl_absorpt_correction_T_max 0.319
_exptl_absorpt_correction_T_min 0.130
_exptl_absorpt_correction_type multi-scan
_exptl_absorpt_process_details
;
SADABS (Sheldrick, 2003)
;
_exptl_crystal_colour black
_exptl_crystal_density_diffrn 7.668
_exptl_crystal_density_method 'not measured'
_exptl_crystal_description needle
_exptl_crystal_F_000 1149
_exptl_crystal_size_max 0.09
_exptl_crystal_size_mid 0.03
_exptl_crystal_size_min 0.03
_refine_diff_density_max 1.323
_refine_diff_density_min -1.154
_refine_ls_extinction_method none
_refine_ls_goodness_of_fit_ref 1.124
_refine_ls_matrix_type full
_refine_ls_number_parameters 34
_refine_ls_number_reflns 405
_refine_ls_number_restraints 0
_refine_ls_restrained_S_all 1.124
_refine_ls_R_factor_all 0.0208
_refine_ls_R_factor_gt 0.0192
_refine_ls_shift/su_max 0.000
_refine_ls_shift/su_mean 0.000
_refine_ls_structure_factor_coef Fsqd
_refine_ls_weighting_details 'calc w=1/[\s^2^(Fo^2^)+(0.0257P)^2^+0.8189P] where P=(Fo^2^+2Fc^2^)/3'
_refine_ls_weighting_scheme calc
_refine_ls_wR_factor_gt 0.0472
_refine_ls_wR_factor_ref 0.0477
_reflns_number_gt 386
_reflns_number_total 405
_reflns_threshold_expression I>\2s(I)
_cod_data_source_file hb2007.cif
_cod_data_source_block I
_cod_depositor_comments
;
The following automatic conversions were performed:
'_symmetry_cell_setting' value 'Orthorhombic' changed to 'orthorhombic'
according to '/home/saulius/struct/CIF-dictionaries/cif_core.dic'
dictionary named 'cif_core.dic' version 2.4.1 from 2010-06-29.

Automatic conversion script
Id: cif_fix_enum 1527 2010-12-29 10:47:43Z saulius 

The following automatic conversions were performed:

'_symmetry_cell_setting' value 'Orthorhombic' changed to
'orthorhombic' according to
/home/saulius/struct/CIF-dictionaries/cif_core.dic dictionary named
'cif_core.dic' version 2.4.1 from 2010-06-29.

Automatic conversion script
Id: cif_fix_values 1715 2011-07-08 13:25:40Z adriana 
;
_cod_original_formula_sum 'Mn4.60 Si5 Ta1.40'
_cod_database_code 2208327

loop_
_symmetry_equiv_pos_as_xyz
'x, y, z'
'-x, -y, z'
'-x+1/2, y+1/2, -z'
'x+1/2, -y+1/2, -z'
'x+1/2, y+1/2, z+1/2'
'-x+1/2, -y+1/2, z+1/2'
'-x+1, y+1, -z+1/2'
'x+1, -y+1, -z+1/2'
'-x, -y, -z'
'x, y, -z'
'x-1/2, -y-1/2, z'
'-x-1/2, y-1/2, z'
'-x+1/2, -y+1/2, -z+1/2'
'x+1/2, y+1/2, -z+1/2'
'x, -y, z+1/2'
'-x, y, z+1/2'

loop_
_atom_site_type_symbol
_atom_site_label
_atom_site_fract_x
_atom_site_fract_y
_atom_site_fract_z
_atom_site_U_iso_or_equiv
_atom_site_adp_type
_atom_site_calc_flag
_atom_site_refinement_flags
_atom_site_occupancy
Mn Mn1 0.43929(6) 0.24589(12) 0.0000 0.0038(3) Uani d S 1
Mn Mn2 0.30649(6) 0.0000 0.2500 0.0043(2) Uani d S 1
Ta Ta 0.142046(19) 0.11717(4) 0.0000 0.00401(14) Uani d SP 0.696(4)
Mn Mn 0.142046(19) 0.11717(4) 0.0000 0.00401(14) Uani d SP 0.304(4)
Si Si1 0.0000 0.0000 0.2500 0.0043(5) Uani d S 1
Si Si2 0.28835(10) 0.2928(2) 0.0000 0.0048(4) Uani d S 1
Si Si3 0.06686(11) 0.4197(2) 0.0000 0.0057(4) Uani d S 1

loop_
_atom_site_aniso_label
_atom_site_aniso_U_11
_atom_site_aniso_U_22
_atom_site_aniso_U_33
_atom_site_aniso_U_12
_atom_site_aniso_U_13
_atom_site_aniso_U_23
Mn1 0.0033(4) 0.0029(5) 0.0052(4) 0.0000(3) 0.000 0.000
Mn2 0.0042(4) 0.0045(4) 0.0043(4) 0.000 0.000 0.0002(4)
Ta 0.0034(2) 0.0036(2) 0.0050(2) -0.00033(11) 0.000 0.000
Mn 0.0034(2) 0.0036(2) 0.0050(2) -0.00033(11) 0.000 0.000
Si1 0.0037(10) 0.0038(11) 0.0054(10) 0.000 0.000 0.000
Si2 0.0042(8) 0.0038(8) 0.0062(8) 0.0009(6) 0.000 0.000
Si3 0.0040(8) 0.0060(8) 0.0070(8) -0.0011(7) 0.000 0.000

loop_
_atom_type_symbol
_atom_type_description
_atom_type_scat_dispersion_real
_atom_type_scat_dispersion_imag
_atom_type_scat_source
Si Si 0.0817 0.0704 'International Tables Vol C Tables 4.2.6.8 and 6.1.1.4'
Mn Mn 0.3368 0.7283 'International Tables Vol C Tables 4.2.6.8 and 6.1.1.4'
Ta Ta -0.7052 6.5227 'International Tables Vol C Tables 4.2.6.8 and 6.1.1.4'

loop_
_geom_angle_atom_site_label_1
_geom_angle_atom_site_label_2
_geom_angle_atom_site_label_3
_geom_angle_site_symmetry_1
_geom_angle_site_symmetry_3
_geom_angle
Si3 Mn1 Si2 11_665 . 156.71(7)
Si3 Mn1 Si3 11_665 3_545 60.57(8)
Si2 Mn1 Si3 . 3_545 96.13(7)
Si3 Mn1 Si1 11_665 13 94.35(5)
Si2 Mn1 Si1 . 13 105.71(5)
Si3 Mn1 Si1 3_545 13 141.93(4)
Si3 Mn1 Si1 11_665 5_554 94.35(5)
Si2 Mn1 Si1 . 5_554 105.71(5)
Si3 Mn1 Si1 3_545 5_554 141.93(4)
Si1 Mn1 Si1 13 5_554 60.36(2)
Si3 Mn1 Si3 11_665 13_554 78.15(6)
Si2 Mn1 Si3 . 13_554 91.77(5)
Si3 Mn1 Si3 3_545 13_554 63.36(4)
Si1 Mn1 Si3 13 13_554 143.94(4)
Si1 Mn1 Si3 5_554 13_554 84.83(4)
Si3 Mn1 Si3 11_665 13 78.15(6)
Si2 Mn1 Si3 . 13 91.77(5)
Si3 Mn1 Si3 3_545 13 63.36(4)
Si1 Mn1 Si3 13 13 84.83(4)
Si1 Mn1 Si3 5_554 13 143.94(4)
Si3 Mn1 Si3 13_554 13 126.68(8)
Si3 Mn1 Ta 11_665 13_554 123.230(17)
Si2 Mn1 Ta . 13_554 61.53(2)
Si3 Mn1 Ta 3_545 13_554 109.14(3)
Si1 Mn1 Ta 13 13_554 108.64(3)
Si1 Mn1 Ta 5_554 13_554 58.753(14)
Si3 Mn1 Ta 13_554 13_554 52.72(4)
Si3 Mn1 Ta 13 13_554 152.19(5)
Si3 Mn1 Mn 11_665 13_554 123.230(17)
Si2 Mn1 Mn . 13_554 61.53(2)
Si3 Mn1 Mn 3_545 13_554 109.14(3)
Si1 Mn1 Mn 13 13_554 108.64(3)
Si1 Mn1 Mn 5_554 13_554 58.753(14)
Si3 Mn1 Mn 13_554 13_554 52.72(4)
Si3 Mn1 Mn 13 13_554 152.19(5)
Si3 Mn1 Ta 11_665 13 123.230(17)
Si2 Mn1 Ta . 13 61.53(2)
Si3 Mn1 Ta 3_545 13 109.14(3)
Si1 Mn1 Ta 13 13 58.753(14)
Si1 Mn1 Ta 5_554 13 108.64(3)
Si3 Mn1 Ta 13_554 13 152.19(5)
Si3 Mn1 Ta 13 13 52.72(4)
Ta Mn1 Ta 13_554 13 112.97(3)
Mn Mn1 Ta 13_554 13 112.97(3)
Si3 Mn1 Mn 11_665 13 123.230(17)
Si2 Mn1 Mn . 13 61.53(2)
Si3 Mn1 Mn 3_545 13 109.14(3)
Si1 Mn1 Mn 13 13 58.753(14)
Si1 Mn1 Mn 5_554 13 108.64(3)
Si3 Mn1 Mn 13_554 13 152.19(5)
Si3 Mn1 Mn 13 13 52.72(4)
Ta Mn1 Mn 13_554 13 112.97(3)
Mn Mn1 Mn 13_554 13 112.97(3)
Si3 Mn1 Mn2 11_665 10 105.42(5)
Si2 Mn1 Mn2 . 10 53.85(4)
Si3 Mn1 Mn2 3_545 10 50.89(4)
Si1 Mn1 Mn2 13 10 159.53(4)
Si1 Mn1 Mn2 5_554 10 121.895(14)
Si3 Mn1 Mn2 13_554 10 48.91(4)
Si3 Mn1 Mn2 13 10 93.95(4)
Ta Mn1 Mn2 13_554 10 64.812(16)
Mn Mn1 Mn2 13_554 10 64.812(16)
Ta Mn1 Mn2 13 10 104.59(3)
Mn Mn1 Mn2 13 10 104.59(3)
Si3 Mn2 Si3 13 3_545 69.27(6)
Si3 Mn2 Mn2 13 10_556 59.25(2)
Si3 Mn2 Mn2 3_545 10_556 120.75(2)
Si3 Mn2 Mn2 13 10 120.75(2)
Si3 Mn2 Mn2 3_545 10 59.25(2)
Mn2 Mn2 Mn2 10_556 10 180.0
Si3 Mn2 Si2 13 3_545 154.75(6)
Si3 Mn2 Si2 3_545 3_545 94.84(5)
Mn2 Mn2 Si2 10_556 3_545 119.90(2)
Mn2 Mn2 Si2 10 3_545 60.10(2)
Si3 Mn2 Si2 13 13 94.84(5)
Si3 Mn2 Si2 3_545 13 154.75(6)
Mn2 Mn2 Si2 10_556 13 60.10(2)
Mn2 Mn2 Si2 10 13 119.90(2)
Si2 Mn2 Si2 3_545 13 106.13(8)
Si3 Mn2 Si2 13 15 93.31(5)
Si3 Mn2 Si2 3_545 15 97.33(5)
Mn2 Mn2 Si2 10_556 15 60.75(2)
Mn2 Mn2 Si2 10 15 119.25(2)
Si2 Mn2 Si2 3_545 15 68.61(3)
Si2 Mn2 Si2 13 15 103.25(3)
Si3 Mn2 Si2 13 . 97.33(5)
Si3 Mn2 Si2 3_545 . 93.31(5)
Mn2 Mn2 Si2 10_556 . 119.25(2)
Mn2 Mn2 Si2 10 . 60.75(2)
Si2 Mn2 Si2 3_545 . 103.25(3)
Si2 Mn2 Si2 13 . 68.61(3)
Si2 Mn2 Si2 15 . 167.06(8)
Si3 Mn2 Ta 13 . 148.01(4)
Si3 Mn2 Ta 3_545 . 124.84(2)
Mn2 Mn2 Ta 10_556 . 114.379(8)
Mn2 Mn2 Ta 10 . 65.622(8)
Si2 Mn2 Ta 3_545 . 57.22(4)
Si2 Mn2 Ta 13 . 60.31(3)
Si2 Mn2 Ta 15 . 110.95(5)
Si2 Mn2 Ta . . 56.50(4)
Si3 Mn2 Ta 13 15 124.85(2)
Si3 Mn2 Ta 3_545 15 148.01(4)
Mn2 Mn2 Ta 10_556 15 65.622(8)
Mn2 Mn2 Ta 10 15 114.379(8)
Si2 Mn2 Ta 3_545 15 60.31(3)
Si2 Mn2 Ta 13 15 57.22(4)
Si2 Mn2 Ta 15 15 56.50(4)
Si2 Mn2 Ta . 15 110.95(5)
Ta Mn2 Ta . 15 60.78(2)
Si3 Mn2 Mn 13 15 124.85(2)
Si3 Mn2 Mn 3_545 15 148.01(4)
Mn2 Mn2 Mn 10_556 15 65.622(8)
Mn2 Mn2 Mn 10 15 114.379(8)
Si2 Mn2 Mn 3_545 15 60.31(3)
Si2 Mn2 Mn 13 15 57.22(4)
Si2 Mn2 Mn 15 15 56.50(4)
Si2 Mn2 Mn . 15 110.95(5)
Si3 Ta Si2 . . 87.85(6)
Si3 Ta Si2 . 3_545 176.69(5)
Si2 Ta Si2 . 3_545 95.46(3)
Si3 Ta Si1 . 9 84.54(4)
Si2 Ta Si1 . 9 151.581(12)
Si2 Ta Si1 3_545 9 92.52(3)
Si3 Ta Si1 . . 84.54(4)
Si2 Ta Si1 . . 151.581(12)
Si2 Ta Si1 3_545 . 92.52(3)
Si1 Ta Si1 9 . 54.557(10)
Si3 Ta Si2 . 13 88.14(4)
Si2 Ta Si2 . 13 62.57(3)
Si2 Ta Si2 3_545 13 93.38(5)
Si1 Ta Si2 9 13 144.09(3)
Si1 Ta Si2 . 13 89.80(3)
Si3 Ta Si2 . 13_554 88.14(4)
Si2 Ta Si2 . 13_554 62.57(3)
Si2 Ta Si2 3_545 13_554 93.38(5)
Si1 Ta Si2 9 13_554 89.80(3)
Si1 Ta Si2 . 13_554 144.09(3)
Si2 Ta Si2 13 13_554 125.11(6)
Si3 Ta Mn1 . 13_554 59.64(2)
Si2 Ta Mn1 . 13_554 101.71(3)
Si2 Ta Mn1 3_545 13_554 119.459(19)
Si1 Ta Mn1 9 13_554 51.206(18)
Si1 Ta Mn1 . 13_554 97.92(2)
Si2 Ta Mn1 13 13_554 145.65(4)
Si2 Ta Mn1 13_554 13_554 49.14(4)
Si3 Ta Mn1 . 13 59.64(2)
Si2 Ta Mn1 . 13 101.71(3)
Si2 Ta Mn1 3_545 13 119.459(19)
Si1 Ta Mn1 9 13 97.92(2)
Si1 Ta Mn1 . 13 51.206(18)
Si2 Ta Mn1 13 13 49.14(4)
Si2 Ta Mn1 13_554 13 145.65(4)
Mn1 Ta Mn1 13_554 13 112.97(3)
Si3 Ta Mn2 . . 131.19(4)
Si2 Ta Mn2 . . 52.84(3)
Si2 Ta Mn2 3_545 . 51.60(3)
Si1 Ta Mn2 9 . 143.886(14)
Si1 Ta Mn2 . . 115.436(14)
Si2 Ta Mn2 13 . 50.64(3)
Si2 Ta Mn2 13_554 . 95.65(3)
Mn1 Ta Mn2 13_554 . 144.767(19)
Mn1 Ta Mn2 13 . 97.385(18)
Si3 Ta Mn2 . 10 131.19(4)
Si2 Ta Mn2 . 10 52.84(3)
Si2 Ta Mn2 3_545 10 51.60(3)
Si1 Ta Mn2 9 10 115.436(13)
Si1 Ta Mn2 . 10 143.886(14)
Si2 Ta Mn2 13 10 95.65(3)
Si2 Ta Mn2 13_554 10 50.64(3)
Mn1 Ta Mn2 13_554 10 97.385(18)
Mn1 Ta Mn2 13 10 144.767(19)
Mn2 Ta Mn2 . 10 48.756(16)
Si3 Ta Ta . 15_554 120.827(15)
Si2 Ta Ta . 15_554 106.66(2)
Si2 Ta Ta 3_545 15_554 58.193(14)
Si1 Ta Ta 9 15_554 55.825(6)
Si1 Ta Ta . 15_554 100.730(11)
Si2 Ta Ta 13 15_554 149.75(4)
Si2 Ta Ta 13_554 15_554 54.24(3)
Mn1 Ta Ta 13_554 15_554 61.268(17)
Mn1 Ta Ta 13 15_554 151.63(2)
Mn2 Ta Ta . 15_554 99.654(10)
Mn2 Ta Ta 10 15_554 59.611(10)
Mn1 Si1 Mn1 13 3_545 134.36(4)
Mn1 Si1 Mn1 13 5_445 119.64(2)
Mn1 Si1 Mn1 3_545 5_445 78.83(3)
Mn1 Si1 Mn1 13 11_565 78.83(3)
Mn1 Si1 Mn1 3_545 11_565 119.64(2)
Mn1 Si1 Mn1 5_445 11_565 134.36(4)
Mn1 Si1 Si1 13 9_556 59.818(11)
Mn1 Si1 Si1 3_545 9_556 120.182(11)
Mn1 Si1 Si1 5_445 9_556 59.818(11)
Mn1 Si1 Si1 11_565 9_556 120.182(11)
Mn1 Si1 Si1 13 9 120.182(11)
Mn1 Si1 Si1 3_545 9 59.818(11)
Mn1 Si1 Si1 5_445 9 120.182(11)
Mn1 Si1 Si1 11_565 9 59.818(11)
Si1 Si1 Si1 9_556 9 180.0
Mn1 Si1 Mn 13 9 143.34(2)
Mn1 Si1 Mn 3_545 9 80.77(2)
Mn1 Si1 Mn 5_445 9 70.041(18)
Mn1 Si1 Mn 11_565 9 72.52(2)
Si1 Si1 Mn 9_556 9 117.279(5)
Si1 Si1 Mn 9 9 62.721(5)
Mn1 Si1 Ta 13 9 143.34(2)
Mn1 Si1 Ta 3_545 9 80.77(2)
Mn1 Si1 Ta 5_445 9 70.041(18)
Mn1 Si1 Ta 11_565 9 72.52(2)
Si1 Si1 Ta 9_556 9 117.279(5)
Si1 Si1 Ta 9 9 62.721(5)
Mn1 Si1 Mn 13 15 72.52(2)
Mn1 Si1 Mn 3_545 15 70.041(18)
Mn1 Si1 Mn 5_445 15 80.77(2)
Mn1 Si1 Mn 11_565 15 143.34(2)
Si1 Si1 Mn 9_556 15 62.721(5)
Si1 Si1 Mn 9 15 117.279(5)
Mn Si1 Mn 9 15 142.098(14)
Ta Si1 Mn 9 15 142.098(14)
Mn1 Si1 Ta 13 15 72.52(2)
Mn1 Si1 Ta 3_545 15 70.041(18)
Mn1 Si1 Ta 5_445 15 80.77(2)
Mn1 Si1 Ta 11_565 15 143.34(2)
Si1 Si1 Ta 9_556 15 62.721(5)
Si1 Si1 Ta 9 15 117.279(5)
Mn Si1 Ta 9 15 142.098(14)
Ta Si1 Ta 9 15 142.098(14)
Mn1 Si1 Ta 13 7_445 80.77(2)
Mn1 Si1 Ta 3_545 7_445 143.34(2)
Mn1 Si1 Ta 5_445 7_445 72.52(2)
Mn1 Si1 Ta 11_565 7_445 70.041(18)
Si1 Si1 Ta 9_556 7_445 62.721(5)
Si1 Si1 Ta 9 7_445 117.279(5)
Mn Si1 Ta 9 7_445 68.349(13)
Ta Si1 Ta 9 7_445 68.349(13)
Mn Si1 Ta 15 7_445 125.442(10)
Ta Si1 Ta 15 7_445 125.442(10)
Mn1 Si1 Mn 13 7_445 80.77(2)
Mn1 Si1 Mn 3_545 7_445 143.34(2)
Mn1 Si1 Mn 5_445 7_445 72.52(2)
Mn1 Si1 Mn 11_565 7_445 70.041(18)
Si1 Si1 Mn 9_556 7_445 62.721(5)
Si1 Si1 Mn 9 7_445 117.279(5)
Mn Si1 Mn 9 7_445 68.349(13)
Ta Si1 Mn 9 7_445 68.349(13)
Mn Si1 Mn 15 7_445 125.442(10)
Ta Si1 Mn 15 7_445 125.442(10)
Mn1 Si2 Mn2 . 13 133.30(6)
Mn1 Si2 Mn2 . 6_554 133.30(6)
Mn2 Si2 Mn2 13 6_554 59.81(4)
Mn1 Si2 Mn2 . . 76.24(5)
Mn2 Si2 Mn2 13 . 111.38(3)
Mn2 Si2 Mn2 6_554 . 148.42(7)
Mn1 Si2 Mn2 . 10 76.24(5)
Mn2 Si2 Mn2 13 10 148.42(7)
Mn2 Si2 Mn2 6_554 10 111.39(3)
Mn2 Si2 Mn2 . 10 58.51(4)
Mn1 Si2 Ta . . 141.87(8)
Mn2 Si2 Ta 13 . 77.76(5)
Mn2 Si2 Ta 6_554 . 77.76(5)
Mn2 Si2 Ta . . 70.66(5)
Mn2 Si2 Ta 10 . 70.66(5)
Mn1 Si2 Mn . 3 74.13(5)
Mn2 Si2 Mn 13 3 71.18(5)
Mn2 Si2 Mn 6_554 3 71.18(5)
Mn2 Si2 Mn . 3 137.94(5)
Mn2 Si2 Mn 10 3 137.94(5)
Ta Si2 Mn . 3 144.00(7)
Mn1 Si2 Ta . 3 74.13(5)
Mn2 Si2 Ta 13 3 71.18(5)
Mn2 Si2 Ta 6_554 3 71.18(5)
Mn2 Si2 Ta . 3 137.94(5)
Mn2 Si2 Ta 10 3 137.94(5)
Ta Si2 Ta . 3 144.00(7)
Mn1 Si2 Mn . 13 69.33(3)
Mn2 Si2 Mn 13 13 69.05(3)
Mn2 Si2 Mn 6_554 13 121.82(6)
Mn2 Si2 Mn . 13 74.41(2)
Mn2 Si2 Mn 10 13 126.77(6)
Ta Si2 Mn . 13 117.43(3)
Mn Si2 Mn 3 13 67.56(3)
Ta Si2 Mn 3 13 67.56(3)
Mn1 Si2 Ta . 13 69.33(3)
Mn2 Si2 Ta 13 13 69.05(3)
Mn2 Si2 Ta 6_554 13 121.82(6)
Mn2 Si2 Ta . 13 74.41(2)
Mn2 Si2 Ta 10 13 126.77(6)
Ta Si2 Ta . 13 117.43(3)
Mn Si2 Ta 3 13 67.56(3)
Ta Si2 Ta 3 13 67.56(3)
Mn1 Si2 Ta . 13_554 69.33(3)
Mn2 Si2 Ta 13 13_554 121.82(6)
Mn2 Si2 Ta 6_554 13_554 69.05(3)
Mn2 Si2 Ta . 13_554 126.77(6)
Mn2 Si2 Ta 10 13_554 74.41(2)
Ta Si2 Ta . 13_554 117.43(3)
Ta Si2 Ta 3 13_554 67.56(3)
Mn Si2 Ta 13 13_554 125.10(6)
Mn1 Si3 Mn2 11_565 13 146.15(4)
Mn1 Si3 Mn2 11_565 6_554 146.15(4)
Mn2 Si3 Mn2 13 6_554 61.49(5)
Mn1 Si3 Si3 11_565 9_565 61.46(8)
Mn2 Si3 Si3 13 9_565 126.23(9)
Mn2 Si3 Si3 6_554 9_565 126.23(9)
Mn1 Si3 Mn1 11_565 3 119.43(8)
Mn2 Si3 Mn1 13 3 77.55(5)
Mn2 Si3 Mn1 6_554 3 77.55(5)
Si3 Si3 Mn1 9_565 3 57.97(8)
Mn1 Si3 Ta 11_565 . 85.88(6)
Mn2 Si3 Ta 13 . 80.75(5)
Mn2 Si3 Ta 6_554 . 80.75(5)
Si3 Si3 Ta 9_565 . 147.34(12)
Mn1 Si3 Ta 3 . 154.69(8)
Mn1 Si3 Si3 11_565 15_565 103.28(2)
Mn2 Si3 Si3 13 15_565 55.36(3)
Mn2 Si3 Si3 6_554 15_565 110.57(6)
Si3 Si3 Si3 9_565 15_565 77.47(6)
Mn1 Si3 Si3 3 15_565 64.11(7)
Ta Si3 Si3 . 15_565 112.79(6)
Mn1 Si3 Si3 11_565 15_564 103.28(2)
Mn2 Si3 Si3 13 15_564 110.57(6)
Mn2 Si3 Si3 6_554 15_564 55.36(3)
Si3 Si3 Si3 9_565 15_564 77.47(6)
Mn1 Si3 Si3 3 15_564 64.11(7)
Ta Si3 Si3 . 15_564 112.79(6)
Si3 Si3 Si3 15_565 15_564 128.18(14)
Mn1 Si3 Mn1 11_565 13_554 74.65(5)
Mn2 Si3 Mn1 13 13_554 126.64(7)
Mn2 Si3 Mn1 6_554 13_554 71.52(3)
Si3 Si3 Mn1 9_565 13_554 101.05(5)
Mn1 Si3 Mn1 3 13_554 116.46(4)
Ta Si3 Mn1 . 13_554 67.64(4)
Si3 Si3 Mn1 15_565 13_554 177.89(5)
Si3 Si3 Mn1 15_564 13_554 52.53(4)
Mn1 Si3 Mn1 11_565 13 74.65(5)
Mn2 Si3 Mn1 13 13 71.52(3)
Mn2 Si3 Mn1 6_554 13 126.64(7)
Si3 Si3 Mn1 9_565 13 101.05(5)
Mn1 Si3 Mn1 3 13 116.46(4)
Ta Si3 Mn1 . 13 67.64(4)
Si3 Si3 Mn1 15_565 13 52.53(4)
Si3 Si3 Mn1 15_564 13 177.89(5)
Mn1 Si3 Mn1 13_554 13 126.68(8)

loop_
_geom_bond_atom_site_label_1
_geom_bond_atom_site_label_2
_geom_bond_site_symmetry_2
_geom_bond_distance
_geom_bond_publ_flag
Mn1 Si3 11_665 2.327(2) y
Mn1 Si2 . 2.3681(19) y
Mn1 Si3 3_545 2.411(2) y
Mn1 Si1 13 2.4293(8) y
Mn1 Si1 5_554 2.4293(8) ?
Mn1 Si3 13_554 2.7332(9) ?
Mn1 Si3 13 2.7332(9) y
Mn1 Ta 13_554 2.9296(6) ?
Mn1 Mn 13_554 2.9296(6) ?
Mn1 Ta 13 2.9296(6) ?
Mn1 Mn 13 2.9296(6) ?
Mn1 Mn2 10 3.0063(10) ?
Mn2 Si3 13 2.3889(17) y
Mn2 Si3 3_545 2.3889(17) ?
Mn2 Mn2 10_556 2.4426(3) ?
Mn2 Mn2 10 2.4426(3) y
Mn2 Si2 3_545 2.4498(15) ?
Mn2 Si2 13 2.4498(15) y
Mn2 Si2 15 2.4991(15) ?
Mn2 Si2 . 2.4991(15) y
Mn2 Ta . 2.9589(9) ?
Mn2 Ta 15 2.9589(9) ?
Mn2 Mn 15 2.9589(9) ?
Ta Si3 . 2.5205(19) y
Ta Si2 . 2.6149(17) y
Ta Si2 3_545 2.6283(18) y
Ta Si1 9 2.6648(4) y
Ta Si1 . 2.6648(4) ?
Ta Si2 13 2.7524(8) y
Ta Si2 13_554 2.7524(8) ?
Ta Mn1 13_554 2.9296(6) ?
Ta Mn1 13 2.9296(6) ?
Ta Mn2 10 2.9589(9) ?
Ta Ta 15_554 2.9936(5) ?
Si1 Mn1 13 2.4293(8) ?
Si1 Mn1 3_545 2.4293(8) ?
Si1 Mn1 5_445 2.4293(8) ?
Si1 Mn1 11_565 2.4293(8) ?
Si1 Si1 9_556 2.4426(3) ?
Si1 Si1 9 2.4426(3) ?
Si1 Mn 9 2.6647(4) ?
Si1 Ta 9 2.6647(4) ?
Si1 Mn 15 2.6647(4) ?
Si1 Ta 15 2.6647(4) ?
Si1 Ta 7_445 2.6647(4) ?
Si1 Mn 7_445 2.6647(4) ?
Si2 Mn2 13 2.4498(15) ?
Si2 Mn2 6_554 2.4498(15) ?
Si2 Mn2 10 2.4991(15) ?
Si2 Mn 3 2.6283(18) ?
Si2 Ta 3 2.6283(18) ?
Si2 Mn 13 2.7524(8) ?
Si2 Ta 13 2.7524(8) ?
Si2 Ta 13_554 2.7524(8) ?
Si3 Mn1 11_565 2.327(2) ?
Si3 Mn2 13 2.3890(17) ?
Si3 Mn2 6_554 2.3890(17) ?
Si3 Si3 9_565 2.391(4) ?
Si3 Mn1 3 2.411(2) ?
Si3 Si3 15_565 2.7156(16) ?
Si3 Si3 15_564 2.7156(16) ?
Si3 Mn1 13_554 2.7332(9) ?
Si3 Mn1 13 2.7332(9) ?
